data_7108730
loop_
_publ_author_name
'Michael Craven'
'Rana Yahya'
'Elena Kozhevnikova'
'Ramamoorthy Boomishankar'
'Craig M. Robertson'
'Alexander Steiner'
'Ivan Kozhevnikov'

_publ_section_title
;
 Novel polyoxometalate-phosphazene aggregates and their use as catalysts
 for biphasic oxidations with hydrogen peroxide
;
_journal_name_full Chem.Commun.
_journal_page_first 349
_journal_paper_doi 10.1039/c2cc36793a
_journal_volume 49
_journal_year 2013
_chemical_formula_moiety '(C24 H61.5 N9 P3 1.5+)2, P W12 O40 3+, CH4O, 3(H2 O)'
_chemical_formula_sum 'C49 H133 N18 O44 P7 W12'
_chemical_formula_weight 4101.72
_chemical_name_systematic
;
?
;
_space_group_IT_number 2
_symmetry_cell_setting triclinic
_symmetry_space_group_name_Hall '-P 1'
_symmetry_space_group_name_H-M 'P -1'
_atom_sites_solution_hydrogens geom
_atom_sites_solution_primary direct
_atom_sites_solution_secondary difmap
_audit_creation_method SHELXL-97
_cell_angle_alpha 83.566(2)
_cell_angle_beta 82.709(2)
_cell_angle_gamma 71.195(2)
_cell_formula_units_Z 1
_cell_length_a 11.9608(15)
_cell_length_b 12.2067(15)
_cell_length_c 19.129(2)
_cell_measurement_temperature 296(2)
_cell_volume 2614.9(5)
_computing_structure_refinement 'SHELXL-97 (Sheldrick, 2008)'
_computing_structure_solution 'SHELXS-97 (Sheldrick, 2008)'
_diffrn_ambient_temperature 296(2)
_diffrn_measured_fraction_theta_full 0.994
_diffrn_measured_fraction_theta_max 0.994
_diffrn_measurement_device_type 'Bruker Smart Apex'
_diffrn_measurement_method \w
_diffrn_radiation_monochromator graphite
_diffrn_radiation_source 'fine-focus sealed tube'
_diffrn_radiation_type MoK\a
_diffrn_radiation_wavelength 0.71073
_diffrn_reflns_av_R_equivalents 0.0590
_diffrn_reflns_av_sigmaI/netI 0.0799
_diffrn_reflns_limit_h_max 14
_diffrn_reflns_limit_h_min -14
_diffrn_reflns_limit_k_max 14
_diffrn_reflns_limit_k_min -14
_diffrn_reflns_limit_l_max 22
_diffrn_reflns_limit_l_min -22
_diffrn_reflns_number 22675
_diffrn_reflns_theta_full 25.03
_diffrn_reflns_theta_max 25.03
_diffrn_reflns_theta_min 2.67
_exptl_absorpt_coefficient_mu 13.328
_exptl_absorpt_correction_T_max 0.7462
_exptl_absorpt_correction_T_min 0.4653
_exptl_absorpt_correction_type multi-scan
_exptl_absorpt_process_details SADABS
_exptl_crystal_colour colorless
_exptl_crystal_density_diffrn 2.605
_exptl_crystal_density_method 'not measured'
_exptl_crystal_description prism
_exptl_crystal_F_000 1898
_exptl_crystal_size_max 0.18
_exptl_crystal_size_mid 0.15
_exptl_crystal_size_min 0.12
_refine_diff_density_max 2.982
_refine_diff_density_min -2.458
_refine_diff_density_rms 0.385
_refine_ls_extinction_method none
_refine_ls_goodness_of_fit_ref 0.985
_refine_ls_hydrogen_treatment constr
_refine_ls_matrix_type full
_refine_ls_number_parameters 324
_refine_ls_number_reflns 9188
_refine_ls_number_restraints 0
_refine_ls_restrained_S_all 0.985
_refine_ls_R_factor_all 0.1036
_refine_ls_R_factor_gt 0.0822
_refine_ls_shift/su_max 0.000
_refine_ls_shift/su_mean 0.000
_refine_ls_structure_factor_coef Fsqd
_refine_ls_weighting_details 'calc w=1/[\s^2^(Fo^2^)+(0.0000P)^2^+500.0000P] where P=(Fo^2^+2Fc^2^)/3'
_refine_ls_weighting_scheme calc
_refine_ls_wR_factor_gt 0.1747
_refine_ls_wR_factor_ref 0.1850
_reflns_number_gt 7437
_reflns_number_total 9188
_reflns_threshold_expression >2sigma(I)
_cod_data_source_file c2cc36793a.txt
_cod_data_source_block iBuPW
_cod_original_cell_volume 2614.8(6)
_cod_original_sg_symbol_H-M P-1
_cod_database_code 7108730

loop_
_symmetry_equiv_pos_as_xyz
'x, y, z'
'-x, -y, -z'

loop_
_atom_site_label
_atom_site_type_symbol
_atom_site_fract_x
_atom_site_fract_y
_atom_site_fract_z
_atom_site_U_iso_or_equiv
_atom_site_adp_type
_atom_site_occupancy
_atom_site_symmetry_multiplicity
_atom_site_calc_flag
_atom_site_refinement_flags
_atom_site_disorder_assembly
_atom_site_disorder_group
W1 W 0.03555(9) 0.25815(8) 0.40838(6) 0.0202(3) Uani 1 1 d . . .
W2 W 0.27438(8) -0.16913(8) 0.41476(5) 0.0163(2) Uani 1 1 d . . .
W3 W -0.05040(9) -0.02045(9) 0.68783(5) 0.0189(2) Uani 1 1 d . . .
W4 W 0.22635(8) -0.18492(8) 0.60273(5) 0.0151(2) Uani 1 1 d . . .
W5 W -0.00907(9) 0.23631(8) 0.59626(6) 0.0192(2) Uani 1 1 d . . .
W6 W 0.26550(8) 0.07028(8) 0.50772(5) 0.0159(2) Uani 1 1 d . . .
P10 P 0.0000 0.0000 0.5000 0.022(2) Uani 1 2 d S . .
O1 O 0.054(2) 0.098(2) 0.5046(15) 0.009(6) Uiso 0.50 1 d P . .
O2 O 0.027(3) -0.078(3) 0.5662(17) 0.015(7) Uiso 0.50 1 d P . .
O3 O 0.058(2) -0.065(2) 0.4361(15) 0.009(6) Uiso 0.50 1 d P . .
O4 O -0.130(3) 0.049(3) 0.4961(17) 0.016(7) Uiso 0.50 1 d P . .
O5 O 0.158(2) 0.165(2) 0.5758(12) 0.048(6) Uiso 1 1 d . . .
O6 O -0.127(2) 0.279(2) 0.3972(12) 0.049(6) Uiso 1 1 d . . .
O7 O -0.076(2) -0.155(2) 0.6658(13) 0.050(6) Uiso 1 1 d . . .
O8 O 0.3151(19) -0.0398(18) 0.4409(11) 0.041(5) Uiso 1 1 d . . .
O9 O -0.0065(19) 0.1187(19) 0.6683(12) 0.044(5) Uiso 1 1 d . . .
O10 O 0.117(2) -0.103(2) 0.6741(13) 0.050(6) Uiso 1 1 d . . .
O11 O 0.1744(19) -0.2567(18) 0.4051(11) 0.039(5) Uiso 1 1 d . . .
O12 O 0.2842(19) -0.2258(18) 0.5076(11) 0.041(5) Uiso 1 1 d . . .
O13 O 0.190(2) 0.1789(19) 0.4384(12) 0.044(5) Uiso 1 1 d . . .
O14 O 0.2768(16) -0.0535(16) 0.5798(10) 0.029(4) Uiso 1 1 d . . .
O15 O 0.4028(17) -0.2455(17) 0.3718(10) 0.032(4) Uiso 1 1 d . . .
O16 O -0.0129(16) 0.3447(16) 0.6417(10) 0.028(4) Uiso 1 1 d . . .
O17 O 0.3310(17) -0.2708(16) 0.6520(10) 0.029(4) Uiso 1 1 d . . .
O18 O 0.3868(16) 0.1092(15) 0.5119(9) 0.025(4) Uiso 1 1 d . . .
O19 O 0.0524(16) 0.3788(15) 0.3668(10) 0.026(4) Uiso 1 1 d . . .
O20 O -0.0729(16) -0.0286(15) 0.7763(10) 0.025(4) Uiso 1 1 d . . .
O21 O -0.010(2) 0.300(2) 0.5020(14) 0.059(7) Uiso 1 1 d . . .
O22 O -0.202(2) 0.0682(19) 0.6594(12) 0.045(6) Uiso 1 1 d . . .
P1 P 0.3389(5) 0.1202(5) 0.7296(3) 0.0163(13) Uani 1 1 d . . .
P2 P 0.2530(6) 0.3788(5) 0.6973(4) 0.0207(14) Uani 1 1 d . . .
P3 P 0.4096(5) 0.2659(5) 0.8072(3) 0.0178(13) Uani 1 1 d . . .
N1 N 0.2824(17) 0.2410(16) 0.6798(11) 0.016(4) Uiso 1 1 d . . .
H1 H 0.2660 0.2312 0.6389 0.020 Uiso 1 1 calc R . .
N2 N 0.3427(19) 0.3753(18) 0.7529(11) 0.023(5) Uiso 1 1 d . . .
H2 H 0.3584 0.4389 0.7548 0.028 Uiso 0.50 1 calc PR . .
N3 N 0.3699(19) 0.1565(18) 0.7986(11) 0.023(5) Uiso 1 1 d . . .
N4 N 0.4402(16) 0.0413(15) 0.6740(10) 0.011(4) Uiso 1 1 d . . .
H4 H 0.4626 0.0775 0.6364 0.013 Uiso 1 1 calc R . .
C41 C 0.497(2) -0.0837(19) 0.6816(13) 0.015(5) Uiso 1 1 d . . .
H41A H 0.5017 -0.1144 0.6363 0.018 Uiso 1 1 calc R . .
H41B H 0.4457 -0.1172 0.7146 0.018 Uiso 1 1 calc R . .
C42 C 0.623(2) -0.125(2) 0.7076(14) 0.022(6) Uiso 1 1 d . . .
H42 H 0.6757 -0.0965 0.6719 0.027 Uiso 1 1 calc R . .
C43 C 0.625(3) -0.079(3) 0.7752(16) 0.038(7) Uiso 1 1 d . . .
H43A H 0.5961 0.0043 0.7703 0.058 Uiso 1 1 calc R . .
H43B H 0.7051 -0.1038 0.7880 0.058 Uiso 1 1 calc R . .
H43C H 0.5757 -0.1073 0.8113 0.058 Uiso 1 1 calc R . .
C44 C 0.667(3) -0.254(3) 0.7124(18) 0.045(8) Uiso 1 1 d . . .
H44A H 0.6687 -0.2807 0.6668 0.068 Uiso 1 1 calc R . .
H44B H 0.6151 -0.2835 0.7459 0.068 Uiso 1 1 calc R . .
H44C H 0.7455 -0.2803 0.7273 0.068 Uiso 1 1 calc R . .
N5 N 0.2518(17) 0.0428(16) 0.7506(10) 0.015(4) Uiso 1 1 d . . .
H5 H 0.2549 -0.0079 0.7220 0.018 Uiso 1 1 calc R . .
C51 C 0.167(3) 0.051(2) 0.8140(15) 0.030(6) Uiso 1 1 d . . .
H51A H 0.0868 0.0823 0.8011 0.036 Uiso 1 1 calc R . .
H51B H 0.1797 0.1012 0.8459 0.036 Uiso 1 1 calc R . .
C52 C 0.189(3) -0.076(3) 0.851(2) 0.052(9) Uiso 1 1 d . . .
H52 H 0.1793 -0.1255 0.8171 0.062 Uiso 1 1 calc R . .
C53 C 0.086(3) -0.067(3) 0.914(2) 0.055(10) Uiso 1 1 d . . .
H53A H 0.0104 -0.0316 0.8962 0.083 Uiso 1 1 calc R . .
H53B H 0.0955 -0.0208 0.9492 0.083 Uiso 1 1 calc R . .
H53C H 0.0912 -0.1434 0.9352 0.083 Uiso 1 1 calc R . .
C54 C 0.304(4) -0.129(4) 0.878(2) 0.067(11) Uiso 1 1 d . . .
H54A H 0.3650 -0.1358 0.8389 0.100 Uiso 1 1 calc R . .
H54B H 0.3090 -0.2041 0.9001 0.100 Uiso 1 1 calc R . .
H54C H 0.3150 -0.0809 0.9112 0.100 Uiso 1 1 calc R . .
N6 N 0.2655(19) 0.4480(19) 0.6212(12) 0.025(5) Uiso 1 1 d . . .
H6 H 0.2140 0.5151 0.6143 0.030 Uiso 1 1 calc R . .
C61 C 0.356(3) 0.407(2) 0.5630(15) 0.031(7) Uiso 1 1 d . . .
H61A H 0.3734 0.3242 0.5617 0.038 Uiso 1 1 calc R . .
H61B H 0.4287 0.4210 0.5718 0.038 Uiso 1 1 calc R . .
C62 C 0.321(2) 0.465(2) 0.4931(14) 0.025(6) Uiso 1 1 d . . .
H62 H 0.3051 0.5489 0.4942 0.030 Uiso 1 1 calc R . .
C63 C 0.207(2) 0.444(2) 0.4776(15) 0.030(6) Uiso 1 1 d . . .
H63A H 0.1834 0.4826 0.4329 0.045 Uiso 1 1 calc R . .
H63B H 0.1447 0.4727 0.5142 0.045 Uiso 1 1 calc R . .
H63C H 0.2214 0.3617 0.4761 0.045 Uiso 1 1 calc R . .
C64 C 0.425(3) 0.419(3) 0.4369(18) 0.046(8) Uiso 1 1 d . . .
H64A H 0.4033 0.4549 0.3913 0.069 Uiso 1 1 calc R . .
H64B H 0.4428 0.3362 0.4367 0.069 Uiso 1 1 calc R . .
H64C H 0.4932 0.4361 0.4478 0.069 Uiso 1 1 calc R . .
N7 N 0.1184(19) 0.4480(18) 0.7284(12) 0.024(5) Uiso 1 1 d . . .
H7 H 0.0709 0.4910 0.6990 0.029 Uiso 1 1 calc R . .
C71 C 0.073(2) 0.442(2) 0.8026(15) 0.029(6) Uiso 1 1 d . . .
H71A H 0.1382 0.4216 0.8319 0.035 Uiso 1 1 calc R . .
H71B H 0.0345 0.3825 0.8116 0.035 Uiso 1 1 calc R . .
C72 C -0.016(3) 0.558(3) 0.8224(18) 0.041(8) Uiso 1 1 d . . .
H72 H -0.0804 0.5798 0.7919 0.050 Uiso 1 1 calc R . .
C73 C 0.044(3) 0.655(3) 0.8138(19) 0.049(9) Uiso 1 1 d . . .
H73A H 0.0771 0.6619 0.7658 0.074 Uiso 1 1 calc R . .
H73B H 0.1060 0.6348 0.8448 0.074 Uiso 1 1 calc R . .
H73C H -0.0140 0.7269 0.8257 0.074 Uiso 1 1 calc R . .
C74 C -0.065(4) 0.544(4) 0.898(2) 0.084(14) Uiso 1 1 d . . .
H74A H -0.1209 0.6165 0.9119 0.126 Uiso 1 1 calc R . .
H74B H -0.0019 0.5202 0.9283 0.126 Uiso 1 1 calc R . .
H74C H -0.1050 0.4861 0.9028 0.126 Uiso 1 1 calc R . .
N8 N 0.5484(19) 0.2609(18) 0.7901(12) 0.023(5) Uiso 1 1 d . . .
H8 H 0.5665 0.2979 0.7517 0.028 Uiso 1 1 calc R . .
C81 C 0.644(2) 0.200(2) 0.8333(14) 0.022(6) Uiso 1 1 d . . .
H81A H 0.6994 0.1369 0.8083 0.027 Uiso 1 1 calc R . .
H81B H 0.6116 0.1675 0.8767 0.027 Uiso 1 1 calc R . .
C82 C 0.709(2) 0.282(2) 0.8512(14) 0.025(6) Uiso 1 1 d . . .
H82 H 0.6517 0.3447 0.8774 0.030 Uiso 1 1 calc R . .
C83 C 0.803(3) 0.215(3) 0.8988(17) 0.041(8) Uiso 1 1 d . . .
H83A H 0.7667 0.1788 0.9388 0.061 Uiso 1 1 calc R . .
H83B H 0.8386 0.2658 0.9148 0.061 Uiso 1 1 calc R . .
H83C H 0.8619 0.1556 0.8733 0.061 Uiso 1 1 calc R . .
C84 C 0.763(4) 0.336(4) 0.789(2) 0.067(11) Uiso 1 1 d . . .
H84A H 0.7020 0.3804 0.7598 0.100 Uiso 1 1 calc R . .
H84B H 0.8196 0.2759 0.7630 0.100 Uiso 1 1 calc R . .
H84C H 0.8016 0.3852 0.8042 0.100 Uiso 1 1 calc R . .
N9 N 0.3802(19) 0.2904(18) 0.8902(11) 0.023(5) Uiso 1 1 d . . .
H9 H 0.4195 0.3280 0.9066 0.028 Uiso 1 1 calc R . .
C91 C 0.293(3) 0.254(2) 0.9392(15) 0.031(6) Uiso 1 1 d . . .
H91A H 0.2383 0.2372 0.9120 0.037 Uiso 1 1 calc R . .
H91B H 0.2478 0.3188 0.9668 0.037 Uiso 1 1 calc R . .
C92 C 0.340(4) 0.153(4) 0.988(2) 0.067(11) Uiso 1 1 d . . .
H92 H 0.3842 0.0889 0.9588 0.081 Uiso 1 1 calc R . .
C93 C 0.246(4) 0.114(4) 1.034(3) 0.082(14) Uiso 1 1 d . . .
H93A H 0.2833 0.0484 1.0646 0.123 Uiso 1 1 calc R . .
H93B H 0.1986 0.0926 1.0042 0.123 Uiso 1 1 calc R . .
H93C H 0.1971 0.1762 1.0610 0.123 Uiso 1 1 calc R . .
C94 C 0.428(5) 0.170(5) 1.032(3) 0.103(18) Uiso 1 1 d . . .
H94A H 0.4556 0.1021 1.0637 0.155 Uiso 1 1 calc R . .
H94B H 0.3900 0.2361 1.0592 0.155 Uiso 1 1 calc R . .
H94C H 0.4936 0.1825 1.0019 0.155 Uiso 1 1 calc R . .
O1W O 0.396(3) 0.578(3) 0.782(2) 0.108(12) Uiso 1 1 d . . .
O2W O 0.408(4) 0.529(4) 0.932(2) 0.039(10) Uiso 0.50 1 d P A 1
O1M O 0.433(4) 0.453(4) 0.972(3) 0.053(12) Uiso 0.50 1 d P B 2
C1M C 0.318(5) 0.543(5) 0.979(3) 0.032(13) Uiso 0.50 1 d P B 2

loop_
_atom_site_aniso_label
_atom_site_aniso_U_11
_atom_site_aniso_U_22
_atom_site_aniso_U_33
_atom_site_aniso_U_23
_atom_site_aniso_U_13
_atom_site_aniso_U_12
W1 0.0202(5) 0.0087(5) 0.0263(6) 0.0020(4) 0.0008(4) 0.0005(4)
W2 0.0083(4) 0.0114(5) 0.0252(6) -0.0018(4) -0.0010(4) 0.0022(4)
W3 0.0183(5) 0.0234(6) 0.0167(5) -0.0021(4) -0.0039(4) -0.0078(4)
W4 0.0095(5) 0.0104(5) 0.0240(6) -0.0020(4) -0.0090(4) 0.0016(4)
W5 0.0222(5) 0.0093(5) 0.0244(6) -0.0056(4) -0.0101(4) 0.0016(4)
W6 0.0098(5) 0.0181(5) 0.0197(5) -0.0019(4) -0.0042(4) -0.0033(4)
P10 0.032(5) 0.029(5) 0.012(5) -0.005(4) 0.007(4) -0.019(4)
P1 0.013(3) 0.015(3) 0.019(3) -0.006(3) -0.002(2) 0.001(2)
P2 0.018(3) 0.013(3) 0.028(4) -0.005(3) -0.007(3) 0.002(3)
P3 0.012(3) 0.019(3) 0.021(3) -0.007(3) -0.005(3) -0.001(2)

loop_
_atom_type_symbol
_atom_type_description
_atom_type_scat_dispersion_real
_atom_type_scat_dispersion_imag
_atom_type_scat_source
C C 0.0033 0.0016 'International Tables Vol C Tables 4.2.6.8 and 6.1.1.4'
H H 0.0000 0.0000 'International Tables Vol C Tables 4.2.6.8 and 6.1.1.4'
N N 0.0061 0.0033 'International Tables Vol C Tables 4.2.6.8 and 6.1.1.4'
O O 0.0106 0.0060 'International Tables Vol C Tables 4.2.6.8 and 6.1.1.4'
P P 0.1023 0.0942 'International Tables Vol C Tables 4.2.6.8 and 6.1.1.4'
W W -0.8490 6.8722 'International Tables Vol C Tables 4.2.6.8 and 6.1.1.4'

loop_
_geom_angle_atom_site_label_1
_geom_angle_atom_site_label_2
_geom_angle_atom_site_label_3
_geom_angle
_geom_angle_site_symmetry_1
_geom_angle_site_symmetry_3
O19 W1 O21 102.2(10) . .
O19 W1 O6 101.2(9) . .
O21 W1 O6 89.3(11) . .
O19 W1 O7 102.5(9) . 2_556
O21 W1 O7 155.3(11) . 2_556
O6 W1 O7 87.1(10) . 2_556
O19 W1 O13 102.5(9) . .
O21 W1 O13 86.4(10) . .
O6 W1 O13 156.3(10) . .
O7 W1 O13 87.2(10) 2_556 .
O19 W1 O1 157.4(9) . .
O21 W1 O1 62.3(10) . .
O6 W1 O1 95.2(10) . .
O7 W1 O1 93.7(10) 2_556 .
O13 W1 O1 62.2(9) . .
O19 W1 O2 159.7(10) . 2_556
O21 W1 O2 92.4(11) . 2_556
O6 W1 O2 64.6(10) . 2_556
O7 W1 O2 64.1(10) 2_556 2_556
O13 W1 O2 92.3(10) . 2_556
O1 W1 O2 42.9(10) . 2_556
O15 W2 O12 105.0(9) . .
O15 W2 O22 100.8(9) . 2_556
O12 W2 O22 154.1(10) . 2_556
O15 W2 O11 101.9(9) . .
O12 W2 O11 89.6(9) . .
O22 W2 O11 87.0(9) 2_556 .
O15 W2 O8 101.6(9) . .
O12 W2 O8 86.8(9) . .
O22 W2 O8 86.1(9) 2_556 .
O11 W2 O8 156.4(9) . .
O15 W2 O3 158.4(10) . .
O12 W2 O3 92.3(9) . .
O22 W2 O3 63.1(9) 2_556 .
O11 W2 O3 64.9(9) . .
O8 W2 O3 92.0(9) . .
O15 W2 O4 161.4(10) . 2_556
O12 W2 O4 63.4(10) . 2_556
O22 W2 O4 91.1(10) 2_556 2_556
O11 W2 O4 92.9(10) . 2_556
O8 W2 O4 64.7(10) . 2_556
O3 W2 O4 40.0(10) . 2_556
O20 W3 O7 102.4(9) . .
O20 W3 O22 103.3(9) . .
O7 W3 O22 89.4(10) . .
O20 W3 O9 101.8(9) . .
O7 W3 O9 155.8(10) . .
O22 W3 O9 87.2(9) . .
O20 W3 O10 100.9(9) . .
O7 W3 O10 87.2(10) . .
O22 W3 O10 155.7(10) . .
O9 W3 O10 86.1(10) . .
O20 W3 O3 159.3(9) . 2_556
O7 W3 O3 93.2(10) . 2_556
O22 W3 O3 63.0(9) . 2_556
O9 W3 O3 63.9(9) . 2_556
O10 W3 O3 93.2(10) . 2_556
O20 W3 O2 160.0(9) . .
O7 W3 O2 65.3(10) . .
O22 W3 O2 92.6(10) . .
O9 W3 O2 90.8(10) . .
O10 W3 O2 64.2(10) . .
O3 W3 O2 40.5(9) 2_556 .
O17 W4 O14 102.4(9) . .
O17 W4 O10 100.1(10) . .
O14 W4 O10 88.2(9) . .
O17 W4 O6 101.0(10) . 2_556
O14 W4 O6 156.6(9) . 2_556
O10 W4 O6 88.0(10) . 2_556
O17 W4 O12 104.5(9) . .
O14 W4 O12 86.9(9) . .
O10 W4 O12 155.4(10) . .
O6 W4 O12 87.0(10) 2_556 .
O17 W4 O2 159.3(10) . .
O14 W4 O2 91.7(9) . .
O10 W4 O2 64.9(10) . .
O6 W4 O2 65.9(10) 2_556 .
O12 W4 O2 91.1(10) . .
O17 W4 O4 160.7(10) . 2_556
O14 W4 O4 64.6(9) . 2_556
O10 W4 O4 93.9(10) . 2_556
O6 W4 O4 92.6(10) 2_556 2_556
O12 W4 O4 62.3(9) . 2_556
O2 W4 O4 39.9(10) . 2_556
O16 W5 O9 101.4(9) . .
O16 W5 O21 103.8(10) . .
O9 W5 O21 154.8(10) . .
O16 W5 O11 101.8(9) . 2_556
O9 W5 O11 87.4(9) . 2_556
O21 W5 O11 87.5(10) . 2_556
O16 W5 O5 101.5(9) . .
O9 W5 O5 88.2(10) . .
O21 W5 O5 86.7(11) . .
O11 W5 O5 156.6(9) 2_556 .
O16 W5 O1 159.5(9) . .
O9 W5 O1 92.2(9) . .
O21 W5 O1 63.6(10) . .
O11 W5 O1 94.0(9) 2_556 .
O5 W5 O1 63.2(10) . .
O16 W5 O3 159.0(9) . 2_556
O9 W5 O3 64.0(10) . 2_556
O21 W5 O3 91.7(10) . 2_556
O11 W5 O3 64.2(9) 2_556 2_556
O5 W5 O3 93.4(9) . 2_556
O1 W5 O3 41.5(9) . 2_556
O18 W6 O13 101.3(9) . .
O18 W6 O8 103.4(9) . .
O13 W6 O8 88.7(9) . .
O18 W6 O5 99.9(9) . .
O13 W6 O5 87.2(10) . .
O8 W6 O5 156.6(10) . .
O18 W6 O14 104.1(8) . .
O13 W6 O14 154.3(9) . .
O8 W6 O14 88.5(9) . .
O5 W6 O14 85.3(9) . .
O18 W6 O1 156.9(9) . .
O13 W6 O1 64.0(10) . .
O8 W6 O1 94.4(9) . .
O5 W6 O1 63.3(10) . .
O14 W6 O1 90.7(9) . .
O18 W6 O4 162.3(9) . 2_556
O13 W6 O4 91.9(10) . 2_556
O8 W6 O4 64.8(10) . 2_556
O5 W6 O4 92.3(10) . 2_556
O14 W6 O4 63.9(9) . 2_556
O1 W6 O4 40.8(10) . 2_556
O4 P10 O4 180(2) . 2_556
O4 P10 O3 110.4(16) . .
O4 P10 O3 69.6(16) 2_556 .
O4 P10 O3 69.6(16) . 2_556
O4 P10 O3 110.4(16) 2_556 2_556
O3 P10 O3 179.999(6) . 2_556
O4 P10 O2 110.8(17) . .
O4 P10 O2 69.2(17) 2_556 .
O3 P10 O2 110.1(16) . .
O3 P10 O2 69.9(16) 2_556 .
O4 P10 O2 69.2(17) . 2_556
O4 P10 O2 110.8(17) 2_556 2_556
O3 P10 O2 69.9(16) . 2_556
O3 P10 O2 110.1(16) 2_556 2_556
O2 P10 O2 180.0(14) . 2_556
O4 P10 O1 69.9(16) . 2_556
O4 P10 O1 110.1(16) 2_556 2_556
O3 P10 O1 70.5(15) . 2_556
O3 P10 O1 109.5(15) 2_556 2_556
O2 P10 O1 74.3(16) . 2_556
O2 P10 O1 105.7(16) 2_556 2_556
O4 P10 O1 110.1(16) . .
O4 P10 O1 69.9(16) 2_556 .
O3 P10 O1 109.5(15) . .
O3 P10 O1 70.5(15) 2_556 .
O2 P10 O1 105.7(16) . .
O2 P10 O1 74.3(16) 2_556 .
O1 P10 O1 180(2) 2_556 .
P10 O1 O4 53.6(14) . 2_556
P10 O1 O3 53.8(13) . 2_556
O4 O1 O3 89.4(19) 2_556 2_556
P10 O1 W5 124.5(15) . .
O4 O1 W5 134.3(18) 2_556 .
O3 O1 W5 70.8(13) 2_556 .
P10 O1 W6 125.1(15) . .
O4 O1 W6 71.6(14) 2_556 .
O3 O1 W6 135.2(18) 2_556 .
W5 O1 W6 93.7(10) . .
P10 O1 W1 120.8(15) . .
O4 O1 W1 130.6(18) 2_556 .
O3 O1 W1 129.1(17) 2_556 .
W5 O1 W1 91.6(9) . .
W6 O1 W1 91.8(9) . .
P10 O2 O4 54.9(15) . 2_556
P10 O2 O3 55.0(14) . 2_556
O4 O2 O3 92(2) 2_556 2_556
P10 O2 W4 126.1(17) . .
O4 O2 W4 71.2(15) 2_556 .
O3 O2 W4 133.6(19) 2_556 .
P10 O2 W3 124.7(17) . .
O4 O2 W3 135(2) 2_556 .
O3 O2 W3 69.7(14) 2_556 .
W4 O2 W3 92.2(11) . .
P10 O2 W1 122.1(17) . 2_556
O4 O2 W1 129.8(19) 2_556 2_556
O3 O2 W1 129.6(18) 2_556 2_556
W4 O2 W1 91.2(10) . 2_556
W3 O2 W1 90.5(10) . 2_556
P10 O3 O4 54.7(14) . 2_556
P10 O3 O2 55.1(14) . 2_556
O4 O3 O2 92(2) 2_556 2_556
P10 O3 O1 55.8(13) . 2_556
O4 O3 O1 92(2) 2_556 2_556
O2 O3 O1 88.5(19) 2_556 2_556
P10 O3 W3 124.8(15) . 2_556
O4 O3 W3 132.1(18) 2_556 2_556
O2 O3 W3 69.8(14) 2_556 2_556
O1 O3 W3 129.8(17) 2_556 2_556
P10 O3 W2 124.8(16) . .
O4 O3 W2 70.0(14) 2_556 .
O2 O3 W2 134.4(18) 2_556 .
O1 O3 W2 131.7(17) 2_556 .
W3 O3 W2 91.6(9) 2_556 .
P10 O3 W5 123.5(15) . 2_556
O4 O3 W5 131.2(18) 2_556 2_556
O2 O3 W5 129.0(18) 2_556 2_556
O1 O3 W5 67.8(13) 2_556 2_556
W3 O3 W5 91.2(10) 2_556 2_556
W2 O3 W5 91.0(9) . 2_556
P10 O4 O2 55.9(15) . 2_556
P10 O4 O3 55.7(14) . 2_556
O2 O4 O3 93(2) 2_556 2_556
P10 O4 O1 56.5(14) . 2_556
O2 O4 O1 90(2) 2_556 2_556
O3 O4 O1 93(2) 2_556 2_556
P10 O4 W2 125.6(18) . 2_556
O2 O4 W2 132.5(19) 2_556 2_556
O3 O4 W2 69.9(14) 2_556 2_556
O1 O4 W2 132.9(19) 2_556 2_556
P10 O4 W4 124.8(17) . 2_556
O2 O4 W4 68.9(15) 2_556 2_556
O3 O4 W4 133.4(19) 2_556 2_556
O1 O4 W4 128.2(19) 2_556 2_556
W2 O4 W4 91.0(10) 2_556 2_556
P10 O4 W6 124.1(17) . 2_556
O2 O4 W6 130(2) 2_556 2_556
O3 O4 W6 130.1(19) 2_556 2_556
O1 O4 W6 67.7(14) 2_556 2_556
W2 O4 W6 90.4(10) 2_556 2_556
W4 O4 W6 90.4(10) 2_556 2_556
W6 O5 W5 139.0(13) . .
W4 O6 W1 137.7(13) 2_556 .
W3 O7 W1 139.8(13) . 2_556
W6 O8 W2 139.3(12) . .
W5 O9 W3 140.0(13) . .
W4 O10 W3 137.9(13) . .
W2 O11 W5 139.5(12) . 2_556
W2 O12 W4 142.6(12) . .
W6 O13 W1 141.4(13) . .
W4 O14 W6 140.1(11) . .
W1 O21 W5 142.1(15) . .
W2 O22 W3 141.6(13) 2_556 .
N3 P1 N5 108.9(11) . .
N3 P1 N4 122.2(11) . .
N5 P1 N4 102.2(10) . .
N3 P1 N1 107.1(11) . .
N5 P1 N1 114.5(10) . .
N4 P1 N1 102.1(10) . .
N2 P2 N6 117.9(12) . .
N2 P2 N7 109.2(12) . .
N6 P2 N7 102.4(12) . .
N2 P2 N1 105.1(11) . .
N6 P2 N1 104.9(11) . .
N7 P2 N1 117.9(11) . .
N3 P3 N9 106.2(12) . .
N3 P3 N8 120.7(11) . .
N9 P3 N8 103.7(11) . .
N3 P3 N2 109.8(11) . .
N9 P3 N2 114.5(11) . .
N8 P3 N2 102.2(11) . .
P1 N1 P2 129.4(13) . .
P2 N2 P3 128.4(14) . .
P1 N3 P3 127.5(14) . .
C41 N4 P1 126.7(16) . .
N4 C41 C42 115.6(19) . .
C43 C42 C44 112(2) . .
C43 C42 C41 112(2) . .
C44 C42 C41 109(2) . .
C51 N5 P1 126.1(18) . .
N5 C51 C52 108(2) . .
C54 C52 C51 115(3) . .
C54 C52 C53 110(3) . .
C51 C52 C53 107(3) . .
C61 N6 P2 126.1(19) . .
N6 C61 C62 113(2) . .
C61 C62 C63 110(2) . .
C61 C62 C64 108(2) . .
C63 C62 C64 112(2) . .
C71 N7 P2 124.7(19) . .
N7 C71 C72 111(2) . .
C74 C72 C71 108(3) . .
C74 C72 C73 110(3) . .
C71 C72 C73 111(3) . .
C81 N8 P3 126.3(18) . .
N8 C81 C82 111(2) . .
C84 C82 C83 110(3) . .
C84 C82 C81 114(3) . .
C83 C82 C81 108(2) . .
C91 N9 P3 125.6(19) . .
N9 C91 C92 116(3) . .
C91 C92 C93 114(4) . .
C91 C92 C94 112(4) . .
C93 C92 C94 111(4) . .

loop_
_geom_bond_atom_site_label_1
_geom_bond_atom_site_label_2
_geom_bond_distance
_geom_bond_site_symmetry_2
W1 O19 1.653(18) .
W1 O21 1.88(3) .
W1 O6 1.91(2) .
W1 O7 1.91(2) 2_556
W1 O13 1.92(2) .
W1 O1 2.51(3) .
W1 O2 2.52(3) 2_556
W2 O15 1.683(19) .
W2 O12 1.84(2) .
W2 O22 1.87(2) 2_556
W2 O11 1.88(2) .
W2 O8 1.93(2) .
W2 O3 2.49(3) .
W2 O4 2.49(3) 2_556
W3 O20 1.676(18) .
W3 O7 1.87(2) .
W3 O22 1.90(2) .
W3 O9 1.92(2) .
W3 O10 1.92(2) .
W3 O3 2.48(3) 2_556
W3 O2 2.48(3) .
W4 O17 1.669(19) .
W4 O14 1.878(18) .
W4 O10 1.90(2) .
W4 O6 1.90(2) 2_556
W4 O12 1.92(2) .
W4 O2 2.46(3) .
W4 O4 2.50(3) 2_556
W5 O16 1.649(18) .
W5 O9 1.87(2) .
W5 O21 1.88(3) .
W5 O11 1.92(2) 2_556
W5 O5 1.92(2) .
W5 O1 2.45(3) .
W5 O3 2.50(3) 2_556
W6 O18 1.679(18) .
W6 O13 1.86(2) .
W6 O8 1.86(2) .
W6 O5 1.91(2) .
W6 O14 1.911(19) .
W6 O1 2.46(3) .
W6 O4 2.52(3) 2_556
P10 O4 1.49(3) .
P10 O4 1.49(3) 2_556
P10 O3 1.50(3) .
P10 O3 1.50(3) 2_556
P10 O2 1.50(3) .
P10 O2 1.50(3) 2_556
P10 O1 1.54(3) 2_556
P10 O1 1.54(3) .
O1 O4 1.73(4) 2_556
O1 O3 1.75(4) 2_556
O2 O4 1.70(4) 2_556
O2 O3 1.72(4) 2_556
O2 W1 2.52(3) 2_556
O3 O4 1.70(4) 2_556
O3 O2 1.72(4) 2_556
O3 O1 1.75(4) 2_556
O3 W3 2.48(3) 2_556
O3 W5 2.50(3) 2_556
O4 O2 1.70(4) 2_556
O4 O3 1.70(4) 2_556
O4 O1 1.73(4) 2_556
O4 W2 2.49(3) 2_556
O4 W4 2.50(3) 2_556
O4 W6 2.52(3) 2_556
O6 W4 1.90(2) 2_556
O7 W1 1.91(2) 2_556
O11 W5 1.92(2) 2_556
O22 W2 1.87(2) 2_556
P1 N3 1.56(2) .
P1 N5 1.61(2) .
P1 N4 1.636(18) .
P1 N1 1.66(2) .
P2 N2 1.59(2) .
P2 N6 1.61(2) .
P2 N7 1.63(2) .
P2 N1 1.67(2) .
P3 N3 1.59(2) .
P3 N9 1.62(2) .
P3 N8 1.63(2) .
P3 N2 1.65(2) .
N4 C41 1.46(3) .
C41 C42 1.56(3) .
C42 C43 1.47(4) .
C42 C44 1.49(4) .
N5 C51 1.47(3) .
C51 C52 1.58(4) .
C52 C54 1.45(5) .
C52 C53 1.59(5) .
N6 C61 1.46(3) .
C61 C62 1.49(4) .
C62 C63 1.54(4) .
C62 C64 1.54(4) .
N7 C71 1.46(3) .
C71 C72 1.52(4) .
C72 C74 1.51(5) .
C72 C73 1.55(5) .
N8 C81 1.44(3) .
C81 C82 1.54(4) .
C82 C84 1.46(5) .
C82 C83 1.50(4) .
N9 C91 1.46(3) .
C91 C92 1.46(5) .
C92 C93 1.50(6) .
C92 C94 1.50(6) .
O1M C1M 1.46(7) .
